data_2219505
loop_
_publ_author_name
'Ohi, Hiromi'
'Shimizu, Mayumi'
'Obata, Makoto'
'Funabiki, Takuzo'
'Yano, Shigenobu'

_publ_section_title
;
 Poly[[{\m~3~-tris[2-(4-phenyl-1,2,3-triazol-1-yl)ethyl]amine}silver(I)]
 hexafluoridophosphate]
;
_journal_coeditor_code BT2780
_journal_issue 10
_journal_name_full 'Acta Crystallographica Section E'
_journal_page_first m1256
_journal_page_last m1257
_journal_paper_doi 10.1107/S1600536808028298
_journal_volume 64
_journal_year 2008
_chemical_formula_iupac '[Ag (C30 H30 N10)] P F6'
_chemical_formula_moiety 'C30 H30 Ag N10 +, F6 P -'
_chemical_formula_sum 'C30 H30 Ag F6 N10 P'
_chemical_formula_weight 783.47
_chemical_name_systematic
;
Poly[[{\m~3~-tris[2-(4-phenyl-1,2,3-triazol-1-yl)ethyl]amine}silver(I)]
hexafluoridophosphate]
;
_space_group_IT_number 14
_symmetry_cell_setting monoclinic
_symmetry_space_group_name_Hall '-P 2yn'
_symmetry_space_group_name_H-M 'P 1 21/n 1'
_cell_angle_alpha 90.0000
_cell_angle_beta 112.646(5)
_cell_angle_gamma 90.0000
_cell_formula_units_Z 4
_cell_length_a 14.893(3)
_cell_length_b 14.935(3)
_cell_length_c 15.735(3)
_cell_measurement_reflns_used 9566
_cell_measurement_temperature 193.1
_cell_measurement_theta_max 27.5
_cell_measurement_theta_min 4.0
_cell_volume 3230.1(11)
_computing_cell_refinement 'CrystalClear (Rigaku/MSC & Rigaku, 2006)'
_computing_data_collection 'CrystalClear (Rigaku/MSC & Rigaku, 2006)'
_computing_data_reduction 'CrystalStructure (Rigaku/MSC & Rigaku, 2006)'
_computing_molecular_graphics 'ORTEP3 (Burnett & Johnson, 1996)'
_computing_publication_material 'CrystalStructure (Rigaku/MSC & Rigaku, 2006)'
_computing_structure_refinement 'CRYSTALS (Betteridge <i>et al.</i>,  2003)'
_computing_structure_solution 'SIR97 (Altomare <i>et al.</i>,  1999)'
_diffrn_detector_area_resol_mean 7.31
_diffrn_measured_fraction_theta_full 0.988
_diffrn_measured_fraction_theta_max 0.988
_diffrn_measurement_device_type 'Rigaku Mercury'
_diffrn_measurement_method \w
_diffrn_radiation_type 'Mo K\a'
_diffrn_radiation_wavelength 0.71070
_diffrn_reflns_av_R_equivalents 0.075
_diffrn_reflns_limit_h_max 16
_diffrn_reflns_limit_h_min -19
_diffrn_reflns_limit_k_max 19
_diffrn_reflns_limit_k_min -19
_diffrn_reflns_limit_l_max 20
_diffrn_reflns_limit_l_min -20
_diffrn_reflns_number 31971
_diffrn_reflns_theta_full 27.48
_diffrn_reflns_theta_max 27.48
_exptl_absorpt_coefficient_mu 0.746
_exptl_absorpt_correction_T_max 0.963
_exptl_absorpt_correction_T_min 0.776
_exptl_absorpt_correction_type multi-scan
_exptl_absorpt_process_details '(Jacobson, 1998)'
_exptl_crystal_colour colourless
_exptl_crystal_density_diffrn 1.611
_exptl_crystal_density_method 'not measured'
_exptl_crystal_description platelet
_exptl_crystal_F_000 1584.00
_exptl_crystal_size_max 0.30
_exptl_crystal_size_mid 0.15
_exptl_crystal_size_min 0.05
_refine_diff_density_max 3.48
_refine_diff_density_min -2.33
_refine_ls_extinction_method none
_refine_ls_goodness_of_fit_ref 1.034
_refine_ls_hydrogen_treatment refall
_refine_ls_number_parameters 463
_refine_ls_number_reflns 7326
_refine_ls_number_restraints 0
_refine_ls_R_factor_gt 0.0537
_refine_ls_shift/su_max 0.0000
_refine_ls_structure_factor_coef Fsqd
_refine_ls_weighting_details 'w = 1/[1.0000\s(Fo^2^)]/(4Fo^2^)'
_refine_ls_weighting_scheme calc
_refine_ls_wR_factor_ref 0.0552
_reflns_number_gt 4647
_reflns_number_total 7326
_reflns_threshold_expression F^2^>2\s(F^2^)
_cod_data_source_file bt2780.cif
_cod_data_source_block I
_cod_original_cell_volume 3230.2(12)
_cod_original_sg_symbol_H-M 'P 21/n'
_cod_database_code 2219505
_cod_database_fobs_code 2219505

loop_
_symmetry_equiv_pos_site_id
_symmetry_equiv_pos_as_xyz
1 +X,+Y,+Z
2 1/2-X,1/2+Y,1/2-Z
3 -X,-Y,-Z
4 1/2+X,1/2-Y,1/2+Z

loop_
_atom_site_type_symbol
_atom_site_label
_atom_site_fract_x
_atom_site_fract_y
_atom_site_fract_z
_atom_site_U_iso_or_equiv
_atom_site_adp_type
_atom_site_calc_flag
_atom_site_refinement_flags
_atom_site_occupancy
Ag Ag(1) 0.45614(2) 0.23636(2) 0.47433(2) 0.02556(7) Uani d . 1.00
P P(1) 0.72081(8) 0.21389(8) 0.19893(9) 0.0300(3) Uani d . 1.00
F F(1) 0.78327(16) 0.23364(19) 0.13875(17) 0.0552(8) Uani d . 1.00
F F(2) 0.65821(18) 0.19439(16) 0.25993(18) 0.0492(9) Uani d . 1.00
F F(3) 0.7415(2) 0.31311(17) 0.2382(2) 0.0583(10) Uani d . 1.00
F F(4) 0.81644(17) 0.17994(18) 0.28073(17) 0.0477(8) Uani d . 1.00
F F(5) 0.70048(18) 0.11394(16) 0.15986(17) 0.0475(8) Uani d . 1.00
F F(6) 0.62526(17) 0.2473(2) 0.11681(17) 0.0628(9) Uani d . 1.00
N N(1) 0.0406(2) 0.4073(2) 0.3528(2) 0.0209(9) Uani d . 1.00
N N(2) 0.2601(2) 0.4507(2) 0.4393(2) 0.0264(10) Uani d . 1.00
N N(3) 0.2869(2) 0.3656(2) 0.4548(2) 0.0249(10) Uani d . 1.00
N N(4) 0.3631(2) 0.3565(2) 0.4315(2) 0.0223(9) Uani d . 1.00
N N(5) -0.0085(2) 0.5197(2) 0.1746(2) 0.0258(10) Uani d . 1.00
N N(6) -0.0277(2) 0.5971(2) 0.1282(2) 0.0303(10) Uani d . 1.00
N N(7) 0.0412(2) 0.6093(2) 0.0966(2) 0.0242(9) Uani d . 1.00
N N(8) 0.0859(2) 0.2467(2) 0.26377(19) 0.0231(9) Uani d . 1.00
N N(9) 0.0191(2) 0.2593(2) 0.1787(2) 0.0265(9) Uani d . 1.00
N N(10) 0.06704(19) 0.2581(2) 0.1214(2) 0.0214(8) Uani d . 1.00
C C(1) 0.1011(2) 0.4214(2) 0.4501(2) 0.0245(11) Uani d . 1.00
C C(2) 0.1823(3) 0.4872(2) 0.4670(3) 0.0290(13) Uani d . 1.00
C C(3) 0.3162(3) 0.4970(2) 0.4061(2) 0.0258(12) Uani d . 1.00
C C(4) 0.3837(2) 0.4368(2) 0.4008(2) 0.0196(10) Uani d . 1.00
C C(5) 0.4644(2) 0.4490(2) 0.3710(2) 0.0216(11) Uani d . 1.00
C C(6) 0.5077(3) 0.3770(2) 0.3441(3) 0.0320(13) Uani d . 1.00
C C(7) 0.5821(3) 0.3898(2) 0.3148(3) 0.0355(13) Uani d . 1.00
C C(8) 0.6151(3) 0.4762(2) 0.3095(3) 0.0339(13) Uani d . 1.00
C C(9) 0.5733(3) 0.5481(2) 0.3355(3) 0.0334(13) Uani d . 1.00
C C(10) 0.4994(2) 0.5343(2) 0.3659(2) 0.0262(12) Uani d . 1.00
C C(11) -0.0307(2) 0.4794(2) 0.3191(2) 0.0275(12) Uani d . 1.00
C C(12) -0.0760(3) 0.4862(2) 0.2144(2) 0.0292(12) Uani d . 1.00
C C(13) 0.0726(3) 0.4829(2) 0.1727(2) 0.0289(12) Uani d . 1.00
C C(14) 0.1058(2) 0.5395(2) 0.1229(2) 0.0213(11) Uani d . 1.00
C C(15) 0.1908(3) 0.5339(2) 0.0964(3) 0.0260(12) Uani d . 1.00
C C(16) 0.2701(3) 0.4828(2) 0.1481(3) 0.0338(13) Uani d . 1.00
C C(17) 0.3512(3) 0.4771(3) 0.1237(3) 0.0435(15) Uani d . 1.00
C C(18) 0.3528(3) 0.5245(3) 0.0501(3) 0.0378(14) Uani d . 1.00
C C(19) 0.2756(3) 0.5757(2) -0.0014(3) 0.0373(14) Uani d . 1.00
C C(20) 0.1933(3) 0.5808(2) 0.0213(3) 0.0330(13) Uani d . 1.00
C C(21) -0.0095(2) 0.3209(2) 0.3415(2) 0.0264(12) Uani d . 1.00
C C(22) 0.0557(2) 0.2428(2) 0.3421(2) 0.0305(11) Uani d . 1.00
C C(23) 0.1756(2) 0.2375(2) 0.2625(2) 0.0246(10) Uani d . 1.00
C C(24) 0.1642(2) 0.2460(2) 0.1730(2) 0.0186(9) Uani d . 1.00
C C(25) 0.2370(2) 0.2422(2) 0.1313(2) 0.0229(10) Uani d . 1.00
C C(26) 0.3333(2) 0.2192(2) 0.1856(2) 0.0300(12) Uani d . 1.00
C C(27) 0.4044(2) 0.2207(2) 0.1484(2) 0.0348(13) Uani d . 1.00
C C(28) 0.3802(2) 0.2411(3) 0.0577(3) 0.0398(13) Uani d . 1.00
C C(29) 0.2856(3) 0.2615(3) 0.0021(2) 0.0463(14) Uani d . 1.00
C C(30) 0.2140(2) 0.2632(3) 0.0378(2) 0.0371(12) Uani d . 1.00
H H(1) 0.0609 0.4411 0.4809 0.031 Uiso c R 1.00
H H(2) 0.1300 0.3657 0.4752 0.031 Uiso c R 1.00
H H(3) 0.2097 0.5019 0.5306 0.035 Uiso c R 1.00
H H(4) 0.1560 0.5396 0.4320 0.035 Uiso c R 1.00
H H(5) 0.3109 0.5585 0.3894 0.030 Uiso c R 1.00
H H(6) 0.4843 0.3180 0.3456 0.038 Uiso c R 1.00
H H(7) 0.6119 0.3401 0.2984 0.043 Uiso c R 1.00
H H(8) 0.6660 0.4853 0.2882 0.042 Uiso c R 1.00
H H(9) 0.5956 0.6070 0.3318 0.039 Uiso c R 1.00
H H(10) 0.4713 0.5841 0.3842 0.032 Uiso c R 1.00
H H(11) -0.0812 0.4703 0.3410 0.033 Uiso c R 1.00
H H(12) 0.0015 0.5343 0.3426 0.033 Uiso c R 1.00
H H(13) -0.1302 0.5256 0.1973 0.034 Uiso c R 1.00
H H(14) -0.0975 0.4283 0.1902 0.035 Uiso c R 1.00
H H(15) 0.1018 0.4283 0.2008 0.034 Uiso c R 1.00
H H(16) 0.2699 0.4520 0.2009 0.042 Uiso c R 1.00
H H(17) 0.4051 0.4408 0.1587 0.051 Uiso c R 1.00
H H(18) 0.4077 0.5204 0.0335 0.046 Uiso c R 1.00
H H(19) 0.2777 0.6090 -0.0521 0.046 Uiso c R 1.00
H H(20) 0.1390 0.6162 -0.0148 0.038 Uiso c R 1.00
H H(21) -0.0344 0.3136 0.3883 0.033 Uiso c R 1.00
H H(22) -0.0618 0.3215 0.2829 0.033 Uiso c R 1.00
H H(23) 0.0215 0.1885 0.3391 0.038 Uiso c R 1.00
H H(24) 0.1117 0.2447 0.3979 0.038 Uiso c R 1.00
H H(25) 0.2345 0.2270 0.3140 0.029 Uiso c R 1.00
H H(26) 0.3498 0.2023 0.2480 0.033 Uiso c R 1.00
H H(27) 0.4700 0.2075 0.1866 0.041 Uiso c R 1.00
H H(28) 0.4292 0.2411 0.0330 0.049 Uiso c R 1.00
H H(29) 0.2695 0.2747 -0.0612 0.056 Uiso c R 1.00
H H(30) 0.1488 0.2782 -0.0003 0.043 Uiso c R 1.00

loop_
_atom_site_aniso_label
_atom_site_aniso_U_11
_atom_site_aniso_U_22
_atom_site_aniso_U_33
_atom_site_aniso_U_12
_atom_site_aniso_U_13
_atom_site_aniso_U_23
Ag(1) 0.02591(16) 0.01924(15) 0.02906(17) 0.00118(17) 0.00786(13) -0.00264(17)
P(1) 0.0251(6) 0.0333(7) 0.0370(7) 0.0018(5) 0.0179(5) -0.0044(5)
F(1) 0.0571(16) 0.0648(18) 0.0679(18) 0.0167(16) 0.0508(15) 0.0146(17)
F(2) 0.0509(16) 0.0533(17) 0.066(2) -0.0082(13) 0.0474(15) -0.0081(14)
F(3) 0.059(2) 0.0343(16) 0.100(2) -0.0089(14) 0.0517(19) -0.0210(15)
F(4) 0.0291(15) 0.0657(19) 0.0396(16) -0.0025(13) 0.0036(13) -0.0018(13)
F(5) 0.0530(17) 0.0392(16) 0.0500(17) -0.0004(13) 0.0195(14) -0.0172(13)
F(6) 0.0385(14) 0.073(2) 0.0681(18) 0.0214(17) 0.0110(13) 0.0161(18)
N(1) 0.0190(18) 0.0246(19) 0.0191(18) 0.0041(14) 0.0073(15) 0.0046(14)
N(2) 0.0191(19) 0.027(2) 0.032(2) 0.0078(15) 0.0085(17) -0.0015(16)
N(3) 0.025(2) 0.0202(19) 0.028(2) 0.0007(15) 0.0092(17) -0.0004(15)
N(4) 0.0207(18) 0.0194(18) 0.027(2) -0.0013(14) 0.0091(16) -0.0030(15)
N(5) 0.027(2) 0.024(2) 0.024(2) -0.0012(16) 0.0073(17) 0.0025(16)
N(6) 0.033(2) 0.028(2) 0.027(2) 0.0027(17) 0.0082(18) 0.0069(16)
N(7) 0.029(2) 0.0230(19) 0.0200(19) 0.0010(15) 0.0080(16) 0.0034(15)
N(8) 0.0319(18) 0.0146(19) 0.0206(17) 0.0029(15) 0.0076(15) 0.0042(15)
N(9) 0.0206(16) 0.0262(19) 0.0275(18) -0.0016(16) 0.0035(14) 0.0025(17)
N(10) 0.0153(15) 0.0141(17) 0.0324(18) -0.0031(14) 0.0065(14) -0.0005(15)
C(1) 0.023(2) 0.036(2) 0.019(2) 0.0077(19) 0.0132(19) 0.0000(19)
C(2) 0.026(2) 0.037(2) 0.026(2) 0.009(2) 0.012(2) -0.002(2)
C(3) 0.029(2) 0.021(2) 0.025(2) -0.0017(18) 0.008(2) 0.0042(18)
C(4) 0.020(2) 0.016(2) 0.019(2) 0.0022(16) 0.0027(18) 0.0006(16)
C(5) 0.022(2) 0.017(2) 0.024(2) 0.0005(17) 0.0068(19) -0.0013(17)
C(6) 0.033(2) 0.023(2) 0.039(2) -0.0044(19) 0.012(2) -0.004(2)
C(7) 0.028(2) 0.034(2) 0.045(3) 0.003(2) 0.015(2) -0.006(2)
C(8) 0.024(2) 0.041(2) 0.040(2) -0.004(2) 0.016(2) 0.001(2)
C(9) 0.028(2) 0.026(2) 0.044(2) -0.007(2) 0.011(2) -0.002(2)
C(10) 0.026(2) 0.022(2) 0.033(2) 0.0018(18) 0.013(2) 0.0001(19)
C(11) 0.023(2) 0.030(2) 0.029(2) 0.0057(19) 0.0093(19) 0.0033(19)
C(12) 0.026(2) 0.034(2) 0.026(2) 0.0013(19) 0.009(2) 0.003(2)
C(13) 0.034(2) 0.020(2) 0.031(2) 0.0055(19) 0.010(2) 0.0060(19)
C(14) 0.028(2) 0.016(2) 0.016(2) -0.0004(18) 0.0034(19) -0.0009(16)
C(15) 0.030(2) 0.020(2) 0.025(2) -0.0051(19) 0.006(2) -0.0044(18)
C(16) 0.037(2) 0.032(2) 0.035(2) -0.002(2) 0.018(2) 0.007(2)
C(17) 0.037(2) 0.048(3) 0.042(3) 0.010(2) 0.012(2) 0.009(2)
C(18) 0.029(2) 0.046(3) 0.040(2) 0.002(2) 0.014(2) 0.000(2)
C(19) 0.049(3) 0.031(2) 0.036(2) -0.006(2) 0.020(2) 0.003(2)
C(20) 0.040(2) 0.026(2) 0.029(2) 0.000(2) 0.009(2) 0.006(2)
C(21) 0.025(2) 0.031(2) 0.026(2) 0.0000(19) 0.0136(19) 0.0095(19)
C(22) 0.041(2) 0.027(2) 0.028(2) -0.001(2) 0.018(2) 0.004(2)
C(23) 0.020(2) 0.029(2) 0.024(2) 0.004(2) 0.0074(17) 0.003(2)
C(24) 0.0205(19) 0.009(2) 0.0212(19) -0.0041(16) 0.0022(16) -0.0047(16)
C(25) 0.0212(19) 0.021(2) 0.023(2) -0.0004(18) 0.0052(16) -0.0066(19)
C(26) 0.026(2) 0.026(2) 0.030(2) 0.0029(19) 0.003(2) 0.0026(19)
C(27) 0.020(2) 0.041(2) 0.040(2) 0.005(2) 0.008(2) -0.005(2)
C(28) 0.030(2) 0.051(3) 0.042(2) -0.004(2) 0.019(2) -0.011(2)
C(29) 0.039(2) 0.072(3) 0.029(2) -0.006(2) 0.014(2) 0.002(2)
C(30) 0.025(2) 0.058(2) 0.024(2) -0.005(2) 0.0050(18) 0.003(2)

loop_
_atom_type_symbol
_atom_type_description
_atom_type_scat_dispersion_real
_atom_type_scat_dispersion_imag
_atom_type_scat_source
C C 0.003 0.002
;
International Tables for Crystallography
(1992, Vol. C, Tables 4.2.6.8 and 6.1.1.4)
;
H H 0.000 0.000
;
International Tables for Crystallography
(1992, Vol. C, Table 6.1.1.4)
;
N N 0.006 0.003
;
International Tables for Crystallography
(1992, Vol. C, Tables 4.2.6.8 and 6.1.1.4)
;
Ag Ag -0.897 1.101
;
International Tables for Crystallography
(1992, Vol. C, Tables 4.2.6.8 and 6.1.1.4)
;
P P 0.102 0.094
;
International Tables for Crystallography
(1992, Vol. C, Tables 4.2.6.8 and 6.1.1.4)
;
F F 0.017 0.010
;
International Tables for Crystallography
(1992, Vol. C, Tables 4.2.6.8 and 6.1.1.4)
;

loop_
_geom_angle_atom_site_label_1
_geom_angle_atom_site_label_2
_geom_angle_atom_site_label_3
_geom_angle_site_symmetry_1
_geom_angle_site_symmetry_3
_geom_angle
_geom_angle_publ_flag
N(4) Ag(1) N(7) . 2_545 132.43(10) y
N(4) Ag(1) N(10) . 4_555 114.02(10) y
N(7) Ag(1) N(10) 2_545 4_555 113.51(10) y
F(1) P(1) F(2) . . 179.70(15) no
F(1) P(1) F(3) . . 89.34(18) no
F(1) P(1) F(4) . . 89.67(14) no
F(1) P(1) F(5) . . 90.68(16) no
F(1) P(1) F(6) . . 90.20(15) no
F(2) P(1) F(3) . . 90.39(17) no
F(2) P(1) F(4) . . 90.20(15) no
F(2) P(1) F(5) . . 89.59(15) no
F(2) P(1) F(6) . . 89.93(14) no
F(3) P(1) F(4) . . 90.18(14) no
F(3) P(1) F(5) . . 179.69(15) no
F(3) P(1) F(6) . . 90.13(15) no
F(4) P(1) F(5) . . 89.51(13) no
F(4) P(1) F(6) . . 179.66(16) no
F(5) P(1) F(6) . . 90.17(14) no
C(1) N(1) C(11) . . 110.0(3) no
C(1) N(1) C(21) . . 109.5(3) no
C(11) N(1) C(21) . . 109.9(2) no
N(3) N(2) C(2) . . 120.7(3) no
N(3) N(2) C(3) . . 112.2(3) no
C(2) N(2) C(3) . . 126.8(3) no
N(2) N(3) N(4) . . 106.0(3) no
Ag(1) N(4) N(3) . . 120.1(2) no
Ag(1) N(4) C(4) . . 128.3(2) no
N(3) N(4) C(4) . . 109.8(3) no
N(6) N(5) C(12) . . 119.4(3) no
N(6) N(5) C(13) . . 110.4(3) no
C(12) N(5) C(13) . . 130.1(3) no
N(5) N(6) N(7) . . 106.9(3) no
Ag(1) N(7) N(6) 2_555 . 118.6(2) n
Ag(1) N(7) C(14) 2_555 . 131.2(3) n
N(6) N(7) C(14) . . 110.0(3) no
N(9) N(8) C(22) . . 119.7(3) no
N(9) N(8) C(23) . . 111.0(3) no
C(22) N(8) C(23) . . 129.3(2) no
N(8) N(9) N(10) . . 106.6(2) no
Ag(1) N(10) N(9) 4_454 . 108.43(17) n
Ag(1) N(10) C(24) 4_454 . 142.8(2) n
N(9) N(10) C(24) . . 108.4(2) no
N(1) C(1) C(2) . . 114.2(3) no
N(2) C(2) C(1) . . 111.9(3) no
N(2) C(3) C(4) . . 105.5(3) no
N(4) C(4) C(3) . . 106.4(4) no
N(4) C(4) C(5) . . 123.0(3) no
C(3) C(4) C(5) . . 130.5(3) no
C(4) C(5) C(6) . . 122.2(3) no
C(4) C(5) C(10) . . 120.4(3) no
C(6) C(5) C(10) . . 117.3(4) no
C(5) C(6) C(7) . . 121.4(4) no
C(6) C(7) C(8) . . 120.0(4) no
C(7) C(8) C(9) . . 119.5(4) no
C(8) C(9) C(10) . . 120.0(4) no
C(5) C(10) C(9) . . 121.7(4) no
N(1) C(11) C(12) . . 113.5(3) no
N(5) C(12) C(11) . . 113.2(3) no
N(5) C(13) C(14) . . 106.7(3) no
N(7) C(14) C(13) . . 106.0(4) no
N(7) C(14) C(15) . . 122.4(3) no
C(13) C(14) C(15) . . 131.6(3) no
C(14) C(15) C(16) . . 119.7(4) no
C(14) C(15) C(20) . . 121.2(3) no
C(16) C(15) C(20) . . 119.0(4) no
C(15) C(16) C(17) . . 120.2(4) no
C(16) C(17) C(18) . . 119.9(4) no
C(17) C(18) C(19) . . 120.7(5) no
C(18) C(19) C(20) . . 120.0(4) no
C(15) C(20) C(19) . . 120.1(3) no
N(1) C(21) C(22) . . 112.4(3) no
N(8) C(22) C(21) . . 111.5(3) no
N(8) C(23) C(24) . . 106.1(2) no
N(10) C(24) C(23) . . 107.9(3) no
N(10) C(24) C(25) . . 122.2(3) no
C(23) C(24) C(25) . . 129.9(2) no
C(24) C(25) C(26) . . 119.7(3) no
C(24) C(25) C(30) . . 122.2(3) no
C(26) C(25) C(30) . . 118.1(4) no
C(25) C(26) C(27) . . 120.3(3) no
C(26) C(27) C(28) . . 120.3(3) no
C(27) C(28) C(29) . . 120.6(4) no
C(28) C(29) C(30) . . 120.4(4) no
C(25) C(30) C(29) . . 120.2(3) no
N(1) C(1) H(1) . . 108.9 no
N(1) C(1) H(2) . . 107.9 no
C(2) C(1) H(1) . . 109.2 no
C(2) C(1) H(2) . . 107.1 no
H(1) C(1) H(2) . . 109.5 no
N(2) C(2) H(3) . . 109.0 no
N(2) C(2) H(4) . . 109.0 no
C(1) C(2) H(3) . . 109.2 no
C(1) C(2) H(4) . . 108.3 no
H(3) C(2) H(4) . . 109.5 no
N(2) C(3) H(5) . . 127.7 no
C(4) C(3) H(5) . . 126.8 no
C(5) C(6) H(6) . . 119.2 no
C(7) C(6) H(6) . . 119.4 no
C(6) C(7) H(7) . . 120.3 no
C(8) C(7) H(7) . . 119.7 no
C(7) C(8) H(8) . . 120.1 no
C(9) C(8) H(8) . . 120.4 no
C(8) C(9) H(9) . . 119.5 no
C(10) C(9) H(9) . . 120.5 no
C(5) C(10) H(10) . . 118.8 no
C(9) C(10) H(10) . . 119.5 no
N(1) C(11) H(11) . . 109.2 no
N(1) C(11) H(12) . . 107.9 no
C(12) C(11) H(11) . . 108.6 no
C(12) C(11) H(12) . . 108.0 no
H(11) C(11) H(12) . . 109.5 no
N(5) C(12) H(13) . . 108.4 no
N(5) C(12) H(14) . . 108.7 no
C(11) C(12) H(13) . . 108.8 no
C(11) C(12) H(14) . . 108.2 no
H(13) C(12) H(14) . . 109.5 no
N(5) C(13) H(15) . . 126.8 no
C(14) C(13) H(15) . . 126.5 no
C(15) C(16) H(16) . . 119.6 no
C(17) C(16) H(16) . . 120.2 no
C(16) C(17) H(17) . . 120.0 no
C(18) C(17) H(17) . . 120.1 no
C(17) C(18) H(18) . . 119.8 no
C(19) C(18) H(18) . . 119.5 no
C(18) C(19) H(19) . . 120.1 no
C(20) C(19) H(19) . . 119.9 no
C(15) C(20) H(20) . . 119.7 no
C(19) C(20) H(20) . . 120.2 no
N(1) C(21) H(21) . . 109.8 no
N(1) C(21) H(22) . . 107.4 no
C(22) C(21) H(21) . . 110.3 no
C(22) C(21) H(22) . . 107.3 no
H(21) C(21) H(22) . . 109.5 no
N(8) C(22) H(23) . . 109.0 no
N(8) C(22) H(24) . . 109.4 no
C(21) C(22) H(23) . . 109.0 no
C(21) C(22) H(24) . . 108.3 no
H(23) C(22) H(24) . . 109.5 no
N(8) C(23) H(25) . . 126.8 no
C(24) C(23) H(25) . . 127.2 no
C(25) C(26) H(26) . . 119.6 no
C(27) C(26) H(26) . . 120.1 no
C(26) C(27) H(27) . . 119.6 no
C(28) C(27) H(27) . . 120.1 no
C(27) C(28) H(28) . . 119.5 no
C(29) C(28) H(28) . . 120.0 no
C(28) C(29) H(29) . . 119.8 no
C(30) C(29) H(29) . . 119.8 no
C(25) C(30) H(30) . . 119.3 no
C(29) C(30) H(30) . . 120.5 no

loop_
_geom_bond_atom_site_label_1
_geom_bond_atom_site_label_2
_geom_bond_site_symmetry_2
_geom_bond_distance
_geom_bond_publ_flag
Ag(1) N(4) . 2.208(2) yes
Ag(1) N(7) 2_545 2.210(3) yes
Ag(1) N(10) 4_555 2.268(2) yes
P(1) F(1) . 1.590(3) no
P(1) F(2) . 1.601(3) no
P(1) F(3) . 1.590(2) no
P(1) F(4) . 1.591(2) no
P(1) F(5) . 1.598(2) no
P(1) F(6) . 1.590(2) no
N(1) C(1) . 1.462(4) no
N(1) C(11) . 1.462(4) no
N(1) C(21) . 1.466(4) no
N(2) N(3) . 1.327(4) no
N(2) C(2) . 1.489(6) no
N(2) C(3) . 1.336(6) no
N(3) N(4) . 1.327(5) no
N(4) C(4) . 1.372(5) no
N(5) N(6) . 1.338(4) no
N(5) C(12) . 1.463(6) no
N(5) C(13) . 1.337(6) no
N(6) N(7) . 1.314(6) no
N(7) C(14) . 1.370(4) no
N(8) N(9) . 1.339(3) no
N(8) C(22) . 1.466(5) no
N(8) C(23) . 1.350(5) no
N(9) N(10) . 1.349(5) no
N(10) C(24) . 1.372(3) no
C(1) C(2) . 1.501(5) no
C(3) C(4) . 1.375(6) no
C(4) C(5) . 1.460(6) no
C(5) C(6) . 1.402(6) no
C(5) C(10) . 1.390(5) no
C(6) C(7) . 1.368(7) no
C(7) C(8) . 1.394(6) no
C(8) C(9) . 1.381(6) no
C(9) C(10) . 1.374(7) no
C(11) C(12) . 1.524(5) no
C(13) C(14) . 1.368(6) no
C(14) C(15) . 1.479(7) no
C(15) C(16) . 1.379(5) no
C(15) C(20) . 1.386(6) no
C(16) C(17) . 1.404(8) no
C(17) C(18) . 1.365(7) no
C(18) C(19) . 1.359(5) no
C(19) C(20) . 1.405(8) no
C(21) C(22) . 1.516(5) no
C(23) C(24) . 1.359(5) no
C(24) C(25) . 1.468(6) no
C(25) C(26) . 1.401(4) no
C(25) C(30) . 1.410(5) no
C(26) C(27) . 1.395(7) no
C(27) C(28) . 1.365(6) no
C(28) C(29) . 1.376(5) no
C(29) C(30) . 1.385(7) no
C(1) H(1) . 0.950 no
C(1) H(2) . 0.950 no
C(2) H(3) . 0.950 no
C(2) H(4) . 0.950 no
C(3) H(5) . 0.950 no
C(6) H(6) . 0.950 no
C(7) H(7) . 0.950 no
C(8) H(8) . 0.950 no
C(9) H(9) . 0.950 no
C(10) H(10) . 0.950 no
C(11) H(11) . 0.950 no
C(11) H(12) . 0.950 no
C(12) H(13) . 0.950 no
C(12) H(14) . 0.950 no
C(13) H(15) . 0.950 no
C(16) H(16) . 0.950 no
C(17) H(17) . 0.950 no
C(18) H(18) . 0.950 no
C(19) H(19) . 0.950 no
C(20) H(20) . 0.950 no
C(21) H(21) . 0.950 no
C(21) H(22) . 0.950 no
C(22) H(23) . 0.950 no
C(22) H(24) . 0.950 no
C(23) H(25) . 0.950 no
C(26) H(26) . 0.950 no
C(27) H(27) . 0.950 no
C(28) H(28) . 0.950 no
C(29) H(29) . 0.950 no
C(30) H(30) . 0.950 no

loop_
_geom_contact_atom_site_label_1
_geom_contact_atom_site_label_2
_geom_contact_distance
_geom_contact_site_symmetry_2
F(1) N(3) 3.271(4) 4_554
F(1) N(9) 3.343(3) 1_655
F(1) C(9) 3.427(5) 2_645
F(1) C(19) 3.477(5) 3_665
F(2) N(6) 3.409(5) 2_545
F(2) C(7) 3.362(5) .
F(2) C(12) 3.421(5) 2_545
F(2) C(27) 3.523(4) .
F(3) C(7) 3.256(6) .
F(3) C(8) 3.516(5) .
F(3) C(21) 3.430(4) 1_655
F(4) C(9) 3.498(5) 2_645
F(4) C(21) 3.188(4) 1_655
F(4) C(22) 3.445(4) 1_655
F(5) C(1) 3.099(4) 4_554
F(5) C(2) 3.307(5) 4_554
F(5) C(8) 3.316(5) 2_645
F(5) C(9) 3.484(5) 2_645
F(5) C(11) 3.345(5) 2_545
F(6) C(1) 3.554(4) 4_554
F(6) C(27) 3.533(5) .
F(6) C(28) 3.403(4) .
N(2) C(9) 3.456(4) 3_666
N(3) F(1) 3.271(4) 4_455
N(3) C(9) 3.405(4) 3_666
N(4) C(10) 3.463(4) 3_666
N(5) C(20) 3.578(4) 3_565
N(6) F(2) 3.409(5) 2_555
N(9) F(1) 3.343(3) 1_455
C(1) F(5) 3.099(4) 4_455
C(1) F(6) 3.554(4) 4_455
C(2) F(5) 3.307(5) 4_455
C(4) C(10) 3.431(5) 3_666
C(7) F(2) 3.362(5) .
C(7) F(3) 3.256(6) .
C(8) F(3) 3.516(5) .
C(8) F(5) 3.316(5) 2_655
C(9) F(1) 3.427(5) 2_655
C(9) F(4) 3.498(5) 2_655
C(9) F(5) 3.484(5) 2_655
C(9) N(2) 3.456(4) 3_666
C(9) N(3) 3.405(4) 3_666
C(10) N(4) 3.463(4) 3_666
C(10) C(4) 3.431(5) 3_666
C(11) F(5) 3.345(5) 2_555
C(12) F(2) 3.421(5) 2_555
C(12) C(20) 3.582(5) 3_565
C(19) F(1) 3.477(5) 3_665
C(20) N(5) 3.578(4) 3_565
C(20) C(12) 3.582(5) 3_565
C(21) F(3) 3.430(4) 1_455
C(21) F(4) 3.188(4) 1_455
C(22) F(4) 3.445(4) 1_455
C(27) F(2) 3.523(4) .
C(27) F(6) 3.533(5) .
C(28) F(6) 3.403(4) .
Ag(1) H(10) 3.386 3_666
P(1) H(2) 3.460 4_554
P(1) H(7) 3.254 .
P(1) H(9) 3.358 2_645
P(1) H(19) 3.519 3_665
P(1) H(22) 3.394 1_655
P(1) H(29) 3.564 4_555
F(1) H(2) 3.084 4_554
F(1) H(9) 2.530 2_645
F(1) H(14) 3.340 1_655
F(1) H(19) 2.694 3_665
F(1) H(20) 3.451 3_665
F(1) H(22) 2.857 1_655
F(2) H(7) 2.429 .
F(2) H(12) 3.320 2_545
F(2) H(13) 2.682 2_545
F(2) H(27) 2.595 .
F(2) H(29) 2.700 4_555
F(3) H(7) 2.489 .
F(3) H(8) 3.030 .
F(3) H(11) 3.437 1_655
F(3) H(14) 3.267 1_655
F(3) H(19) 3.062 3_665
F(3) H(21) 3.263 1_655
F(3) H(22) 2.740 1_655
F(3) H(29) 3.293 4_555
F(4) H(8) 3.148 2_645
F(4) H(9) 2.797 2_645
F(4) H(21) 2.981 1_655
F(4) H(22) 2.777 1_655
F(4) H(23) 2.833 1_655
F(4) H(29) 2.912 4_555
F(5) H(1) 2.901 4_554
F(5) H(2) 2.700 4_554
F(5) H(3) 2.714 4_554
F(5) H(8) 2.657 2_645
F(5) H(9) 2.990 2_645
F(5) H(11) 2.782 2_545
F(5) H(12) 3.221 2_545
F(5) H(13) 3.114 2_545
F(6) H(1) 3.440 4_554
F(6) H(2) 2.818 4_554
F(6) H(7) 3.251 .
F(6) H(19) 2.978 3_665
F(6) H(21) 3.582 4_554
F(6) H(24) 3.374 4_554
F(6) H(27) 2.977 .
F(6) H(28) 2.703 .
N(2) H(9) 3.517 3_666
N(3) H(9) 3.159 3_666
N(3) H(10) 3.595 3_666
N(4) H(9) 3.576 3_666
N(4) H(10) 3.127 3_666
N(5) H(20) 3.234 3_565
N(6) H(30) 2.825 3_565
N(7) H(30) 3.136 3_565
N(9) H(20) 3.312 3_565
N(10) H(20) 3.433 3_565
C(4) H(10) 3.253 3_666
C(7) H(3) 3.513 3_666
C(8) H(3) 2.863 3_666
C(9) H(3) 3.195 3_666
C(11) H(1) 3.550 3_566
C(12) H(19) 3.414 3_565
C(12) H(20) 3.289 3_565
C(13) H(20) 3.502 3_565
C(19) H(13) 3.368 3_565
C(19) H(14) 3.131 3_565
C(20) H(13) 3.572 3_565
C(20) H(14) 3.079 3_565
C(21) H(28) 3.591 4_455
C(28) H(21) 3.465 4_554
H(1) F(5) 2.901 4_455
H(1) F(6) 3.440 4_455
H(1) C(11) 3.550 3_566
H(1) H(1) 2.754 3_566
H(1) H(11) 3.006 3_566
H(1) H(12) 3.271 3_566
H(2) P(1) 3.460 4_455
H(2) F(1) 3.084 4_455
H(2) F(5) 2.700 4_455
H(2) F(6) 2.818 4_455
H(3) F(5) 2.714 4_455
H(3) C(7) 3.513 3_666
H(3) C(8) 2.863 3_666
H(3) C(9) 3.195 3_666
H(3) H(8) 2.744 3_666
H(3) H(9) 3.303 3_666
H(3) H(11) 3.300 3_566
H(7) P(1) 3.254 .
H(7) F(2) 2.429 .
H(7) F(3) 2.489 .
H(7) F(6) 3.251 .
H(8) F(3) 3.030 .
H(8) F(4) 3.148 2_655
H(8) F(5) 2.657 2_655
H(8) H(3) 2.744 3_666
H(8) H(11) 3.536 1_655
H(9) P(1) 3.358 2_655
H(9) F(1) 2.530 2_655
H(9) F(4) 2.797 2_655
H(9) F(5) 2.990 2_655
H(9) N(2) 3.517 3_666
H(9) N(3) 3.159 3_666
H(9) N(4) 3.576 3_666
H(9) H(3) 3.303 3_666
H(10) Ag(1) 3.386 3_666
H(10) N(3) 3.595 3_666
H(10) N(4) 3.127 3_666
H(10) C(4) 3.253 3_666
H(11) F(3) 3.437 1_455
H(11) F(5) 2.782 2_555
H(11) H(1) 3.006 3_566
H(11) H(3) 3.300 3_566
H(11) H(8) 3.536 1_455
H(12) F(2) 3.320 2_555
H(12) F(5) 3.221 2_555
H(12) H(1) 3.271 3_566
H(13) F(2) 2.682 2_555
H(13) F(5) 3.114 2_555
H(13) C(19) 3.368 3_565
H(13) C(20) 3.572 3_565
H(13) H(19) 3.198 3_565
H(13) H(20) 3.530 3_565
H(14) F(1) 3.340 1_455
H(14) F(3) 3.267 1_455
H(14) C(19) 3.131 3_565
H(14) C(20) 3.079 3_565
H(14) H(19) 2.783 3_565
H(14) H(20) 2.670 3_565
H(18) H(18) 3.360 3_665
H(19) P(1) 3.519 3_665
H(19) F(1) 2.694 3_665
H(19) F(3) 3.062 3_665
H(19) F(6) 2.978 3_665
H(19) C(12) 3.414 3_565
H(19) H(13) 3.198 3_565
H(19) H(14) 2.783 3_565
H(20) F(1) 3.451 3_665
H(20) N(5) 3.234 3_565
H(20) N(9) 3.312 3_565
H(20) N(10) 3.433 3_565
H(20) C(12) 3.289 3_565
H(20) C(13) 3.502 3_565
H(20) H(13) 3.530 3_565
H(20) H(14) 2.670 3_565
H(21) F(3) 3.263 1_455
H(21) F(4) 2.981 1_455
H(21) F(6) 3.582 4_455
H(21) C(28) 3.465 4_455
H(21) H(28) 2.664 4_455
H(21) H(29) 3.563 4_455
H(22) P(1) 3.394 1_455
H(22) F(1) 2.857 1_455
H(22) F(3) 2.740 1_455
H(22) F(4) 2.777 1_455
H(23) F(4) 2.833 1_455
H(24) F(6) 3.374 4_455
H(27) F(2) 2.595 .
H(27) F(6) 2.977 .
H(28) F(6) 2.703 .
H(28) C(21) 3.591 4_554
H(28) H(21) 2.664 4_554
H(29) P(1) 3.564 4_454
H(29) F(2) 2.700 4_454
H(29) F(3) 3.293 4_454
H(29) F(4) 2.912 4_454
H(29) H(21) 3.563 4_554
H(30) N(6) 2.825 3_565
H(30) N(7) 3.136 3_565

loop_
_geom_torsion_atom_site_label_1
_geom_torsion_atom_site_label_2
_geom_torsion_atom_site_label_3
_geom_torsion_atom_site_label_4
_geom_torsion_site_symmetry_1
_geom_torsion_site_symmetry_3
_geom_torsion_site_symmetry_4
_geom_torsion
N(4) Ag(1) N(7) N(6) . 2_545 2_545 104.7(2)
N(4) Ag(1) N(7) C(14) . 2_545 2_545 -68.5(3)
N(7) Ag(1) N(4) N(3) 2_545 . . 96.6(2)
N(7) Ag(1) N(4) C(4) 2_545 . . -100.5(3)
N(4) Ag(1) N(10) N(9) . 4_555 4_555 66.5(2)
N(4) Ag(1) N(10) C(24) . 4_555 4_555 -105.2(3)
N(10) Ag(1) N(4) N(3) 4_555 . . -80.8(2)
N(10) Ag(1) N(4) C(4) 4_555 . . 82.1(3)
N(7) Ag(1) N(10) N(9) 2_545 4_555 4_555 -111.4(2)
N(7) Ag(1) N(10) C(24) 2_545 4_555 4_555 76.9(4)
N(10) Ag(1) N(7) N(6) 4_555 2_545 2_545 -77.9(2)
N(10) Ag(1) N(7) C(14) 4_555 2_545 2_545 108.9(3)
C(1) N(1) C(11) C(12) . . . 162.9(3)
C(11) N(1) C(1) C(2) . . . -80.9(4)
C(1) N(1) C(21) C(22) . . . -79.6(4)
C(21) N(1) C(1) C(2) . . . 158.2(3)
C(11) N(1) C(21) C(22) . . . 159.5(3)
C(21) N(1) C(11) C(12) . . . -76.5(4)
N(3) N(2) C(2) C(1) . . . -39.0(4)
C(2) N(2) N(3) N(4) . . . -173.8(2)
N(3) N(2) C(3) C(4) . . . -0.4(4)
C(3) N(2) N(3) N(4) . . . 0.4(3)
C(2) N(2) C(3) C(4) . . . 173.3(3)
C(3) N(2) C(2) C(1) . . . 147.8(3)
N(2) N(3) N(4) Ag(1) . . . 165.6(2)
N(2) N(3) N(4) C(4) . . . -0.2(3)
Ag(1) N(4) C(4) C(3) . . . -164.4(2)
Ag(1) N(4) C(4) C(5) . . . 14.9(4)
N(3) N(4) C(4) C(3) . . . 0.0(3)
N(3) N(4) C(4) C(5) . . . 179.2(3)
N(6) N(5) C(12) C(11) . . . -117.3(3)
C(12) N(5) N(6) N(7) . . . -177.2(2)
N(6) N(5) C(13) C(14) . . . -0.1(3)
C(13) N(5) N(6) N(7) . . . 0.1(3)
C(12) N(5) C(13) C(14) . . . 176.9(3)
C(13) N(5) C(12) C(11) . . . 66.0(5)
N(5) N(6) N(7) Ag(1) . . 2_555 -174.7(2)
N(5) N(6) N(7) C(14) . . . -0.1(3)
Ag(1) N(7) C(14) C(13) 2_555 . . 173.7(2)
Ag(1) N(7) C(14) C(15) 2_555 . . -7.2(5)
N(6) N(7) C(14) C(13) . . . 0.1(3)
N(6) N(7) C(14) C(15) . . . 179.2(3)
N(9) N(8) C(22) C(21) . . . -49.6(4)
C(22) N(8) N(9) N(10) . . . -178.8(2)
N(9) N(8) C(23) C(24) . . . 0.9(4)
C(23) N(8) N(9) N(10) . . . 0.0(3)
C(22) N(8) C(23) C(24) . . . 179.5(3)
C(23) N(8) C(22) C(21) . . . 131.9(3)
N(8) N(9) N(10) Ag(1) . . 4_454 173.8(2)
N(8) N(9) N(10) C(24) . . . -0.9(3)
Ag(1) N(10) C(24) C(23) 4_454 . . -170.2(3)
Ag(1) N(10) C(24) C(25) 4_454 . . 8.7(5)
N(9) N(10) C(24) C(23) . . . 1.4(3)
N(9) N(10) C(24) C(25) . . . -179.6(3)
N(1) C(1) C(2) N(2) . . . -70.9(4)
N(2) C(3) C(4) N(4) . . . 0.2(3)
N(2) C(3) C(4) C(5) . . . -178.9(3)
N(4) C(4) C(5) C(6) . . . 20.4(5)
N(4) C(4) C(5) C(10) . . . -161.5(3)
C(3) C(4) C(5) C(6) . . . -160.5(3)
C(3) C(4) C(5) C(10) . . . 17.6(5)
C(4) C(5) C(6) C(7) . . . 178.8(3)
C(4) C(5) C(10) C(9) . . . -178.0(3)
C(6) C(5) C(10) C(9) . . . 0.2(4)
C(10) C(5) C(6) C(7) . . . 0.6(5)
C(5) C(6) C(7) C(8) . . . -1.3(5)
C(6) C(7) C(8) C(9) . . . 1.1(5)
C(7) C(8) C(9) C(10) . . . -0.3(5)
C(8) C(9) C(10) C(5) . . . -0.3(5)
N(1) C(11) C(12) N(5) . . . -71.1(4)
N(5) C(13) C(14) N(7) . . . 0.0(3)
N(5) C(13) C(14) C(15) . . . -179.0(3)
N(7) C(14) C(15) C(16) . . . 157.3(3)
N(7) C(14) C(15) C(20) . . . -21.3(5)
C(13) C(14) C(15) C(16) . . . -23.9(6)
C(13) C(14) C(15) C(20) . . . 157.5(4)
C(14) C(15) C(16) C(17) . . . -180.0(3)
C(14) C(15) C(20) C(19) . . . 178.9(3)
C(16) C(15) C(20) C(19) . . . 0.2(5)
C(20) C(15) C(16) C(17) . . . -1.3(6)
C(15) C(16) C(17) C(18) . . . 2.1(6)
C(16) C(17) C(18) C(19) . . . -1.7(6)
C(17) C(18) C(19) C(20) . . . 0.6(6)
C(18) C(19) C(20) C(15) . . . 0.2(5)
N(1) C(21) C(22) N(8) . . . -63.9(3)
N(8) C(23) C(24) N(10) . . . -1.4(4)
N(8) C(23) C(24) C(25) . . . 179.7(3)
N(10) C(24) C(25) C(26) . . . -172.5(3)
N(10) C(24) C(25) C(30) . . . 9.1(5)
C(23) C(24) C(25) C(26) . . . 6.2(6)
C(23) C(24) C(25) C(30) . . . -172.2(4)
C(24) C(25) C(26) C(27) . . . -176.0(3)
C(24) C(25) C(30) C(29) . . . 177.9(4)
C(26) C(25) C(30) C(29) . . . -0.5(6)
C(30) C(25) C(26) C(27) . . . 2.4(5)
C(25) C(26) C(27) C(28) . . . -2.5(6)
C(26) C(27) C(28) C(29) . . . 0.7(6)
C(27) C(28) C(29) C(30) . . . 1.3(7)
C(28) C(29) C(30) C(25) . . . -1.3(7)
